data_7701719
loop_
_publ_author_name
'Petrus, Rafa\/l'
'Sobota, Piotr'

_publ_section_title
;
 A new, simple, and efficient strategy for the preparation of active
 antifungal biodegradable materials via ring-opening polymerization of
 l-lactide with zinc aryloxides.
;
_journal_issue 23
_journal_name_full 'Dalton transactions (Cambridge, England : 2003)'
_journal_page_first 8193
_journal_page_last 8208
_journal_paper_doi 10.1039/c9dt00627c
_journal_volume 48
_journal_year 2019
_chemical_formula_moiety 'C30 H34 N2 O2 Zn, C12 H10 O'
_chemical_formula_sum 'C42 H44 N2 O3 Zn'
_chemical_formula_weight 690.16
_space_group_crystal_system triclinic
_space_group_IT_number 2
_space_group_name_Hall '-P 1'
_space_group_name_H-M_alt 'P -1'
_atom_sites_solution_hydrogens geom
_audit_creation_method SHELXL-2014/7
_audit_update_record
;
2019-03-29 deposited with the CCDC.	2019-05-09 downloaded from the CCDC.
;
_cell_angle_alpha 88.54(2)
_cell_angle_beta 88.52(2)
_cell_angle_gamma 62.46(2)
_cell_formula_units_Z 4
_cell_length_a 13.948(3)
_cell_length_b 14.816(4)
_cell_length_c 19.468(4)
_cell_measurement_reflns_used 5152
_cell_measurement_temperature 100(2)
_cell_measurement_theta_max 77.6525
_cell_measurement_theta_min 2.2662
_cell_volume 3565.7(16)
_computing_cell_refinement 'CrysAlis PRO (Agilent, 2011)'
_computing_data_collection 'CrysAlis PRO (Agilent, 2011)'
_computing_data_reduction 'CrysAlis PRO (Agilent, 2011)'
_computing_molecular_graphics 'DIAMOND  (Brandenburg, 2007)'
_computing_publication_material 'SHELXL-2014/7 (Sheldrick, 2014)'
_computing_structure_refinement 'SHELXL-2014/7 (Sheldrick, 2014)'
_computing_structure_solution 'SHELXS-2014/7 (Sheldrick, 2014)'
_diffrn_ambient_temperature 100(2)
_diffrn_measured_fraction_theta_full 0.930
_diffrn_measured_fraction_theta_max 0.932
_diffrn_measurement_device_type 'Xcalibur PX \k-geometry diffractometer'
_diffrn_measurement_method '\w and \f'
_diffrn_radiation_type CuK\a
_diffrn_radiation_wavelength 1.54178
_diffrn_reflns_av_unetI/netI 0.0572
_diffrn_reflns_Laue_measured_fraction_full 0.930
_diffrn_reflns_Laue_measured_fraction_max 0.932
_diffrn_reflns_limit_h_max 16
_diffrn_reflns_limit_h_min -16
_diffrn_reflns_limit_k_max 17
_diffrn_reflns_limit_k_min -17
_diffrn_reflns_limit_l_max 18
_diffrn_reflns_limit_l_min -23
_diffrn_reflns_number 15639
_diffrn_reflns_point_group_measured_fraction_full 0.930
_diffrn_reflns_point_group_measured_fraction_max 0.932
_diffrn_reflns_theta_full 67.700
_diffrn_reflns_theta_max 69.499
_diffrn_reflns_theta_min 2.270
_diffrn_source 'fine-focus sealed tube'
_exptl_absorpt_coefficient_mu 1.274
_exptl_absorpt_correction_T_max 0.839
_exptl_absorpt_correction_T_min 0.642
_exptl_absorpt_correction_type analytical
_exptl_absorpt_process_details
;
CrysAlisPro, Agilent Technologies,
Version 1.171.36.28 (release 01-02-2013 CrysAlis171 .NET)
(compiled Feb  1 2013,16:14:44)
Analytical numeric absorption correction using a multifaceted crystal
model based on expressions derived by R.C. Clark & J.S. Reid.
(Clark, R. C. & Reid, J. S. (1995). Acta Cryst. A51, 887-897)
;
_exptl_crystal_colour colourless
_exptl_crystal_density_diffrn 1.286
_exptl_crystal_description plate
_exptl_crystal_F_000 1456
_exptl_crystal_size_max 0.600
_exptl_crystal_size_mid 0.390
_exptl_crystal_size_min 0.180
_refine_diff_density_max 2.088
_refine_diff_density_min -1.283
_refine_diff_density_rms 0.161
_refine_ls_extinction_method none
_refine_ls_goodness_of_fit_ref 1.271
_refine_ls_hydrogen_treatment constr
_refine_ls_matrix_type full
_refine_ls_number_parameters 920
_refine_ls_number_reflns 15639
_refine_ls_number_restraints 3
_refine_ls_restrained_S_all 1.271
_refine_ls_R_factor_all 0.1399
_refine_ls_R_factor_gt 0.1102
_refine_ls_shift/su_max 0.000
_refine_ls_shift/su_mean 0.000
_refine_ls_structure_factor_coef Fsqd
_refine_ls_weighting_details 'w=1/[\s^2^(Fo^2^)+(0.2000P)^2^] where P=(Fo^2^+2Fc^2^)/3'
_refine_ls_weighting_scheme calc
_refine_ls_wR_factor_gt 0.2915
_refine_ls_wR_factor_ref 0.3272
_reflns_Friedel_coverage 0.000
_reflns_number_gt 11054
_reflns_number_total 15639
_reflns_threshold_expression 'I > 2\s(I)'
_cod_data_source_file c9dt00627c2.cif
_cod_data_source_block 1
_cod_original_cell_volume 3565.7(15)
_cod_database_code 7701719
_shelx_shelxl_version_number 2014/7
_shelx_space_group_comment
;
The symmetry employed for this shelxl refinement is uniquely defined
by the following loop, which should always be used as a source of
symmetry information in preference to the above space-group names.
They are only intended as comments.
;
_shelx_estimated_absorpt_t_min 0.515
_shelx_estimated_absorpt_t_max 0.803

loop_
_space_group_symop_operation_xyz
'x, y, z'
'-x, -y, -z'

loop_
_atom_site_label
_atom_site_type_symbol
_atom_site_fract_x
_atom_site_fract_y
_atom_site_fract_z
_atom_site_U_iso_or_equiv
_atom_site_adp_type
_atom_site_occupancy
_atom_site_site_symmetry_order
_atom_site_calc_flag
_atom_site_refinement_flags_posn
_atom_site_refinement_flags_adp
_atom_site_refinement_flags_occupancy
_atom_site_disorder_assembly
_atom_site_disorder_group
Zn1 Zn 0.20837(10) 0.93746(8) 0.18009(5) 0.0312(3) Uani 1 1 d . . . . .
O1 O 0.2082(5) 0.8580(4) 0.1034(3) 0.0322(13) Uani 1 1 d . . . . .
C1 C 0.1614(7) 0.7950(6) 0.1000(3) 0.0261(16) Uani 1 1 d . . . . .
C2 C 0.0567(7) 0.8326(7) 0.0762(4) 0.0319(17) Uani 1 1 d . . . . .
H2 H 0.0154 0.9033 0.0664 0.038 Uiso 1 1 calc R U . . .
C3 C 0.0123(8) 0.7681(7) 0.0666(4) 0.0361(19) Uani 1 1 d . . . . .
H3 H -0.0583 0.7943 0.0485 0.043 Uiso 1 1 calc R U . . .
C4 C 0.0698(8) 0.6648(7) 0.0833(4) 0.0360(19) Uani 1 1 d . . . . .
H4 H 0.0379 0.6210 0.0783 0.043 Uiso 1 1 calc R U . . .
C5 C 0.1740(7) 0.6273(6) 0.1071(4) 0.0298(17) Uani 1 1 d . . . . .
H5 H 0.2134 0.5570 0.1185 0.036 Uiso 1 1 calc R U . . .
C6 C 0.2237(7) 0.6907(6) 0.1151(4) 0.0288(17) Uani 1 1 d . . . . .
C7 C 0.3382(7) 0.6420(6) 0.1368(4) 0.0306(17) Uani 1 1 d . . . . .
C8 C 0.4121(8) 0.5550(6) 0.1041(4) 0.0352(18) Uani 1 1 d . . . . .
H8 H 0.3893 0.5300 0.0667 0.042 Uiso 1 1 calc R U . . .
C9 C 0.5184(8) 0.5036(7) 0.1246(5) 0.040(2) Uani 1 1 d . . . . .
H9 H 0.5683 0.4440 0.1014 0.048 Uiso 1 1 calc R U . . .
C10 C 0.5518(8) 0.5403(7) 0.1798(5) 0.042(2) Uani 1 1 d . . . . .
H10 H 0.6249 0.5063 0.1939 0.050 Uiso 1 1 calc R U . . .
C11 C 0.4795(9) 0.6245(7) 0.2130(5) 0.043(2) Uani 1 1 d . . . . .
H11 H 0.5024 0.6479 0.2512 0.051 Uiso 1 1 calc R U . . .
C12 C 0.3710(7) 0.6780(7) 0.1923(4) 0.0329(17) Uani 1 1 d . . . . .
H12 H 0.3213 0.7374 0.2157 0.039 Uiso 1 1 calc R U . . .
O2 O 0.2052(5) 0.9006(5) 0.2742(3) 0.0384(14) Uani 1 1 d . . . . .
C13 C 0.1242(7) 0.9054(6) 0.3132(4) 0.0319(17) Uani 1 1 d . . . . .
C14 C 0.0223(8) 0.9332(7) 0.2850(4) 0.0377(19) Uani 1 1 d . . . . .
H14 H 0.0117 0.9485 0.2373 0.045 Uiso 1 1 calc R U . . .
C15 C -0.0623(8) 0.9385(8) 0.3258(5) 0.047(2) Uani 1 1 d . . . . .
H15 H -0.1311 0.9593 0.3062 0.056 Uiso 1 1 calc R U . . .
C16 C -0.0479(8) 0.9138(7) 0.3951(5) 0.042(2) Uani 1 1 d . . . . .
H16 H -0.1056 0.9156 0.4231 0.050 Uiso 1 1 calc R U . . .
C17 C 0.0528(8) 0.8865(6) 0.4230(4) 0.0346(18) Uani 1 1 d . . . . .
H17 H 0.0633 0.8696 0.4706 0.042 Uiso 1 1 calc R U . . .
C18 C 0.1383(7) 0.8830(6) 0.3833(4) 0.0306(17) Uani 1 1 d . . . . .
C19 C 0.2434(8) 0.8543(6) 0.4177(4) 0.0332(18) Uani 1 1 d . . . . .
C20 C 0.2434(9) 0.8907(7) 0.4834(4) 0.041(2) Uani 1 1 d . . . . .
H20 H 0.1764 0.9331 0.5055 0.049 Uiso 1 1 calc R U . . .
C21 C 0.3383(10) 0.8664(7) 0.5165(4) 0.046(2) Uani 1 1 d . . . . .
H21 H 0.3359 0.8896 0.5618 0.056 Uiso 1 1 calc R U . . .
C22 C 0.4373(11) 0.8085(9) 0.4846(5) 0.056(3) Uani 1 1 d . . . . .
H22 H 0.5026 0.7946 0.5069 0.068 Uiso 1 1 calc R U . . .
C23 C 0.4395(10) 0.7710(8) 0.4194(5) 0.052(2) Uani 1 1 d . . . . .
H23 H 0.5069 0.7293 0.3975 0.063 Uiso 1 1 calc R U . . .
C24 C 0.3436(8) 0.7943(6) 0.3863(5) 0.040(2) Uani 1 1 d . . . . .
H24 H 0.3461 0.7690 0.3416 0.048 Uiso 1 1 calc R U . . .
N1 N 0.1195(7) 1.0936(5) 0.1599(4) 0.0428(19) Uani 1 1 d . . . . .
C25A C 0.2100(12) 1.1082(9) 0.1196(7) 0.043(3) Uani 0.718(17) 1 d . . P A 1
H25A H 0.2201 1.0776 0.0736 0.051 Uiso 0.718(17) 1 calc R U P A 1
H25B H 0.1861 1.1819 0.1128 0.051 Uiso 0.718(17) 1 calc R U P A 1
C27A C 0.0298(13) 1.1180(13) 0.1084(8) 0.046(4) Uani 0.718(17) 1 d . . P A 1
H27A H -0.0297 1.1102 0.1309 0.069 Uiso 0.718(17) 1 calc R U P A 1
H27B H 0.0582 1.0713 0.0697 0.069 Uiso 0.718(17) 1 calc R U P A 1
H27C H 0.0031 1.1883 0.0915 0.069 Uiso 0.718(17) 1 calc R U P A 1
C28A C 0.0820(16) 1.1515(11) 0.2188(7) 0.055(5) Uani 0.718(17) 1 d . . P A 1
H28A H 0.0432 1.2238 0.2059 0.083 Uiso 0.718(17) 1 calc R U P A 1
H28B H 0.1433 1.1398 0.2477 0.083 Uiso 0.718(17) 1 calc R U P A 1
H28C H 0.0329 1.1318 0.2444 0.083 Uiso 0.718(17) 1 calc R U P A 1
C25B C 0.200(3) 1.132(2) 0.1806(15) 0.034(7) Uani 0.282(17) 1 d . . P A 2
H25C H 0.1764 1.2020 0.1622 0.041 Uiso 0.282(17) 1 calc R U P A 2
H25D H 0.2022 1.1343 0.2313 0.041 Uiso 0.282(17) 1 calc R U P A 2
C27B C 0.069(4) 1.128(4) 0.102(3) 0.046(4) Uani 0.282(17) 1 d . . P A 2
H27D H 0.0102 1.1972 0.1081 0.069 Uiso 0.282(17) 1 calc R U P A 2
H27E H 0.0402 1.0837 0.0864 0.069 Uiso 0.282(17) 1 calc R U P A 2
H27F H 0.1205 1.1305 0.0668 0.069 Uiso 0.282(17) 1 calc R U P A 2
C28B C 0.017(4) 1.146(3) 0.220(2) 0.055(5) Uani 0.282(17) 1 d . . P A 2
H28D H -0.0225 1.2194 0.2122 0.083 Uiso 0.282(17) 1 calc R U P A 2
H28E H 0.0479 1.1315 0.2660 0.083 Uiso 0.282(17) 1 calc R U P A 2
H28F H -0.0321 1.1159 0.2157 0.083 Uiso 0.282(17) 1 calc R U P A 2
C26 C 0.3103(10) 1.0638(7) 0.1534(6) 0.051(3) Uani 1 1 d . . . . .
H26A H 0.3023 1.0992 0.1973 0.061 Uiso 0.718(17) 1 calc R U P A 1
H26B H 0.3644 1.0736 0.1245 0.061 Uiso 0.718(17) 1 calc R U P A 1
H26C H 0.3618 1.0847 0.1729 0.061 Uiso 0.282(17) 1 calc R U P A 2
H26D H 0.3107 1.0743 0.1030 0.061 Uiso 0.282(17) 1 calc R U P A 2
N2 N 0.3507(7) 0.9531(6) 0.1679(3) 0.0360(16) Uani 1 1 d . . . . .
C29 C 0.4173(8) 0.8922(7) 0.1096(5) 0.043(2) Uani 1 1 d . . . . .
H29A H 0.3759 0.9155 0.0672 0.064 Uiso 1 1 calc R U . . .
H29B H 0.4374 0.8203 0.1181 0.064 Uiso 1 1 calc R U . . .
H29C H 0.4829 0.9006 0.1049 0.064 Uiso 1 1 calc R U . . .
C30 C 0.4172(10) 0.9204(9) 0.2305(5) 0.055(3) Uani 1 1 d . . . . .
H30A H 0.4807 0.9318 0.2237 0.082 Uiso 1 1 calc R U . . .
H30B H 0.4407 0.8479 0.2395 0.082 Uiso 1 1 calc R U . . .
H30C H 0.3741 0.9600 0.2697 0.082 Uiso 1 1 calc R U . . .
Zn2 Zn 0.19901(10) 0.43919(8) 0.31794(5) 0.0298(3) Uani 1 1 d . . . . .
O3 O 0.2062(5) 0.4033(5) 0.2242(3) 0.0381(14) Uani 1 1 d . . . . .
C31 C 0.1296(8) 0.4091(6) 0.1811(4) 0.0321(17) Uani 1 1 d . . . . .
C32 C 0.0245(8) 0.4368(7) 0.2050(4) 0.0370(19) Uani 1 1 d . . . . .
H32 H 0.0062 0.4520 0.2521 0.044 Uiso 1 1 calc R U . . .
C33 C -0.0534(8) 0.4422(8) 0.1592(4) 0.043(2) Uani 1 1 d . . . . .
H33 H -0.1250 0.4615 0.1753 0.052 Uiso 1 1 calc R U . . .
C34 C -0.0275(8) 0.4196(7) 0.0906(4) 0.0386(19) Uani 1 1 d . . . . .
H34 H -0.0808 0.4244 0.0593 0.046 Uiso 1 1 calc R U . . .
C35 C 0.0790(8) 0.3895(7) 0.0683(4) 0.0354(19) Uani 1 1 d . . . . .
H35 H 0.0977 0.3724 0.0214 0.042 Uiso 1 1 calc R U . . .
C36 C 0.1588(7) 0.3837(6) 0.1129(4) 0.0296(16) Uani 1 1 d . . . . .
C37 C 0.2684(7) 0.3533(6) 0.0843(4) 0.0285(16) Uani 1 1 d . . . . .
C38 C 0.2820(8) 0.3920(6) 0.0206(4) 0.0355(19) Uani 1 1 d . . . . .
H38 H 0.2204 0.4401 -0.0035 0.043 Uiso 1 1 calc R U . . .
C39 C 0.3839(8) 0.3611(7) -0.0076(4) 0.0373(19) Uani 1 1 d . . . . .
H39 H 0.3913 0.3862 -0.0517 0.045 Uiso 1 1 calc R U . . .
C40 C 0.4756(8) 0.2941(7) 0.0272(4) 0.041(2) Uani 1 1 d . . . . .
H40 H 0.5457 0.2746 0.0081 0.049 Uiso 1 1 calc R U . . .
C41 C 0.4624(8) 0.2565(7) 0.0901(4) 0.040(2) Uani 1 1 d . . . . .
H41 H 0.5244 0.2097 0.1144 0.048 Uiso 1 1 calc R U . . .
C42 C 0.3614(7) 0.2852(6) 0.1187(4) 0.0327(17) Uani 1 1 d . . . . .
H42 H 0.3549 0.2584 0.1624 0.039 Uiso 1 1 calc R U . . .
O4 O 0.1835(5) 0.3616(4) 0.3941(3) 0.0315(12) Uani 1 1 d . . . . .
C43 C 0.1369(7) 0.2980(6) 0.3957(4) 0.0270(16) Uani 1 1 d . . . . .
C44 C 0.0281(7) 0.3381(6) 0.4145(4) 0.0315(17) Uani 1 1 d . . . . .
H44 H -0.0140 0.4090 0.4217 0.038 Uiso 1 1 calc R U . . .
C45 C -0.0181(8) 0.2733(7) 0.4226(4) 0.0386(19) Uani 1 1 d . . . . .
H45 H -0.0915 0.3002 0.4374 0.046 Uiso 1 1 calc R U . . .
C46 C 0.0402(8) 0.1704(7) 0.4097(4) 0.038(2) Uani 1 1 d . . . . .
H46 H 0.0069 0.1272 0.4137 0.045 Uiso 1 1 calc R U . . .
C47 C 0.1487(8) 0.1315(7) 0.3907(4) 0.0332(18) Uani 1 1 d . . . . .
H47 H 0.1898 0.0607 0.3822 0.040 Uiso 1 1 calc R U . . .
C48 C 0.1986(7) 0.1944(6) 0.3837(4) 0.0276(16) Uani 1 1 d . . . . .
C49 C 0.3160(7) 0.1469(6) 0.3678(4) 0.0311(17) Uani 1 1 d . . . . .
C50 C 0.3876(8) 0.0648(7) 0.4066(4) 0.0395(19) Uani 1 1 d . . . . .
H50 H 0.3605 0.0413 0.4445 0.047 Uiso 1 1 calc R U . . .
C51 C 0.4977(9) 0.0158(7) 0.3919(4) 0.044(2) Uani 1 1 d . . . . .
H51 H 0.5447 -0.0401 0.4197 0.053 Uiso 1 1 calc R U . . .
C52 C 0.5391(8) 0.0478(7) 0.3374(5) 0.0399(19) Uani 1 1 d . . . . .
H52 H 0.6145 0.0143 0.3272 0.048 Uiso 1 1 calc R U . . .
C53 C 0.4684(8) 0.1310(7) 0.2967(5) 0.040(2) Uani 1 1 d . . . . .
H53 H 0.4958 0.1535 0.2585 0.048 Uiso 1 1 calc R U . . .
C54 C 0.3586(7) 0.1800(6) 0.3125(4) 0.0303(16) Uani 1 1 d . . . . .
H54 H 0.3116 0.2368 0.2853 0.036 Uiso 1 1 calc R U . . .
N3 N 0.3440(6) 0.4475(5) 0.3340(3) 0.0310(14) Uani 1 1 d D . . . .
C55A C 0.2998(19) 0.5573(15) 0.355(2) 0.045(3) Uani 0.609(16) 1 d D . P B 1
H55A H 0.2860 0.5614 0.4055 0.054 Uiso 0.609(16) 1 calc R U P B 1
H55B H 0.3554 0.5799 0.3453 0.054 Uiso 0.609(16) 1 calc R U P B 1
C56A C 0.1978(14) 0.6285(13) 0.3198(8) 0.045(4) Uani 0.609(16) 1 d D . P B 1
H56A H 0.2106 0.6273 0.2695 0.054 Uiso 0.609(16) 1 calc R U P B 1
H56B H 0.1730 0.6988 0.3357 0.054 Uiso 0.609(16) 1 calc R U P B 1
C59A C 0.0618(16) 0.6216(14) 0.4037(8) 0.038(3) Uani 0.609(16) 1 d . . P B 1
H59A H 0.1170 0.5972 0.4392 0.058 Uiso 0.609(16) 1 calc R U P B 1
H59B H 0.0141 0.5900 0.4109 0.058 Uiso 0.609(16) 1 calc R U P B 1
H59C H 0.0192 0.6957 0.4063 0.058 Uiso 0.609(16) 1 calc R U P B 1
C60A C 0.0233(15) 0.6492(11) 0.2828(7) 0.046(5) Uani 0.609(16) 1 d . . P B 1
H60A H -0.0368 0.6339 0.2931 0.069 Uiso 0.609(16) 1 calc R U P B 1
H60B H 0.0524 0.6253 0.2367 0.069 Uiso 0.609(16) 1 calc R U P B 1
H60C H -0.0027 0.7229 0.2847 0.069 Uiso 0.609(16) 1 calc R U P B 1
C55B C 0.317(3) 0.552(2) 0.351(3) 0.045(3) Uani 0.391(16) 1 d D . P B 2
H55C H 0.3185 0.5895 0.3081 0.054 Uiso 0.391(16) 1 calc R U P B 2
H55D H 0.3703 0.5526 0.3826 0.054 Uiso 0.391(16) 1 calc R U P B 2
C56B C 0.206(2) 0.6031(16) 0.3829(10) 0.036(6) Uani 0.391(16) 1 d D . P B 2
H56C H 0.1851 0.6759 0.3897 0.043 Uiso 0.391(16) 1 calc R U P B 2
H56D H 0.2078 0.5717 0.4287 0.043 Uiso 0.391(16) 1 calc R U P B 2
C59B C 0.024(3) 0.619(2) 0.3869(14) 0.038(3) Uani 0.391(16) 1 d . . P B 2
H59D H 0.0068 0.6837 0.4091 0.058 Uiso 0.391(16) 1 calc R U P B 2
H59E H 0.0452 0.5649 0.4217 0.058 Uiso 0.391(16) 1 calc R U P B 2
H59F H -0.0402 0.6258 0.3630 0.058 Uiso 0.391(16) 1 calc R U P B 2
C60B C 0.100(2) 0.6549(17) 0.2819(13) 0.042(6) Uani 0.391(16) 1 d . . P B 2
H60D H 0.0438 0.6546 0.2529 0.062 Uiso 0.391(16) 1 calc R U P B 2
H60E H 0.1681 0.6300 0.2555 0.062 Uiso 0.391(16) 1 calc R U P B 2
H60F H 0.0782 0.7244 0.2969 0.062 Uiso 0.391(16) 1 calc R U P B 2
N4 N 0.1137(6) 0.5946(5) 0.3366(4) 0.0369(17) Uani 1 1 d . . . . .
C57 C 0.4081(8) 0.3785(7) 0.3894(4) 0.040(2) Uani 1 1 d . . . . .
H57A H 0.4702 0.3901 0.3985 0.060 Uiso 1 1 calc R U . . .
H57B H 0.4337 0.3078 0.3755 0.060 Uiso 1 1 calc R U . . .
H57C H 0.3631 0.3914 0.4311 0.060 Uiso 1 1 calc R U . . .
C58 C 0.4106(9) 0.4226(8) 0.2706(4) 0.047(2) Uani 1 1 d . . . . .
H58A H 0.3690 0.4691 0.2335 0.071 Uiso 1 1 calc R U . . .
H58B H 0.4311 0.3523 0.2578 0.071 Uiso 1 1 calc R U . . .
H58C H 0.4759 0.4297 0.2783 0.071 Uiso 1 1 calc R U . . .
O5 O 0.7898(6) 1.0456(4) 0.0101(3) 0.0380(14) Uani 1 1 d . . . . .
H5A H 0.7850 1.0874 -0.0213 0.057 Uiso 1 1 calc R U . . .
C61 C 0.7644(8) 1.0925(7) 0.0702(4) 0.0352(18) Uani 1 1 d . . . . .
C62 C 0.7601(8) 1.1879(7) 0.0803(4) 0.0377(19) Uani 1 1 d . . . . .
H62 H 0.7721 1.2231 0.0423 0.045 Uiso 1 1 calc R U . . .
C63 C 0.7390(8) 1.2313(7) 0.1441(5) 0.040(2) Uani 1 1 d . . . . .
H63 H 0.7397 1.2944 0.1504 0.048 Uiso 1 1 calc R U . . .
C64 C 0.7169(9) 1.1832(7) 0.1986(4) 0.044(2) Uani 1 1 d . . . . .
H64 H 0.7002 1.2141 0.2425 0.053 Uiso 1 1 calc R U . . .
C65 C 0.7189(8) 1.0897(8) 0.1901(4) 0.040(2) Uani 1 1 d . . . . .
H65 H 0.7035 1.0573 0.2285 0.048 Uiso 1 1 calc R U . . .
C66 C 0.7427(7) 1.0423(6) 0.1272(4) 0.0326(17) Uani 1 1 d . . . . .
C67 C 0.7439(7) 0.9426(6) 0.1200(4) 0.0310(17) Uani 1 1 d . . . . .
C68 C 0.8003(8) 0.8626(7) 0.1675(4) 0.038(2) Uani 1 1 d . . . . .
H68 H 0.8366 0.8736 0.2045 0.045 Uiso 1 1 calc R U . . .
C69 C 0.8034(9) 0.7685(7) 0.1609(4) 0.043(2) Uani 1 1 d . . . . .
H69 H 0.8410 0.7161 0.1938 0.052 Uiso 1 1 calc R U . . .
C70 C 0.7530(8) 0.7497(6) 0.1076(4) 0.0357(19) Uani 1 1 d . . . . .
H70 H 0.7566 0.6845 0.1031 0.043 Uiso 1 1 calc R U . . .
C71 C 0.6963(7) 0.8276(7) 0.0600(4) 0.0343(18) Uani 1 1 d . . . . .
H71 H 0.6611 0.8153 0.0230 0.041 Uiso 1 1 calc R U . . .
C72 C 0.6914(8) 0.9225(7) 0.0667(4) 0.0361(19) Uani 1 1 d . . . . .
H72 H 0.6515 0.9751 0.0345 0.043 Uiso 1 1 calc R U . . .
O6 O 0.2007(6) 0.4371(4) 0.5085(3) 0.0355(13) Uani 1 1 d . . . . .
H6 H 0.2025 0.4049 0.4732 0.053 Uiso 1 1 calc R U . . .
C73 C 0.2334(7) 0.3719(7) 0.5635(4) 0.0333(18) Uani 1 1 d . . . . .
C74 C 0.2322(9) 0.2786(7) 0.5620(5) 0.043(2) Uani 1 1 d . . . . .
H74 H 0.2114 0.2583 0.5214 0.051 Uiso 1 1 calc R U . . .
C75 C 0.2612(8) 0.2151(7) 0.6198(5) 0.044(2) Uani 1 1 d . . . . .
H75 H 0.2590 0.1521 0.6188 0.052 Uiso 1 1 calc R U . . .
C76 C 0.2935(8) 0.2432(8) 0.6791(5) 0.047(2) Uani 1 1 d . . . . .
H76 H 0.3141 0.1998 0.7186 0.056 Uiso 1 1 calc R U . . .
C77 C 0.2949(9) 0.3357(9) 0.6791(5) 0.049(2) Uani 1 1 d . . . . .
H77 H 0.3165 0.3551 0.7197 0.058 Uiso 1 1 calc R U . . .
C78 C 0.2660(7) 0.4024(7) 0.6222(4) 0.0351(18) Uani 1 1 d . . . . .
C79 C 0.2709(8) 0.5009(8) 0.6241(4) 0.039(2) Uani 1 1 d . . . . .
C80 C 0.2266(9) 0.5642(9) 0.6801(4) 0.047(2) Uani 1 1 d . . . . .
H80 H 0.1931 0.5446 0.7165 0.056 Uiso 1 1 calc R U . . .
C81 C 0.2308(10) 0.6564(10) 0.6835(5) 0.057(3) Uani 1 1 d . . . . .
H81 H 0.2009 0.6986 0.7223 0.068 Uiso 1 1 calc R U . . .
C82 C 0.2783(9) 0.6862(9) 0.6305(5) 0.049(2) Uani 1 1 d . . . . .
H82 H 0.2792 0.7499 0.6319 0.058 Uiso 1 1 calc R U . . .
C83 C 0.3242(8) 0.6232(8) 0.5758(5) 0.044(2) Uani 1 1 d . . . . .
H83 H 0.3593 0.6422 0.5401 0.053 Uiso 1 1 calc R U . . .
C84 C 0.3196(9) 0.5317(8) 0.5721(4) 0.044(2) Uani 1 1 d . . . . .
H84 H 0.3504 0.4896 0.5334 0.053 Uiso 1 1 calc R U . . .

loop_
_atom_site_aniso_label
_atom_site_aniso_U_11
_atom_site_aniso_U_22
_atom_site_aniso_U_33
_atom_site_aniso_U_23
_atom_site_aniso_U_13
_atom_site_aniso_U_12
Zn1 0.0391(7) 0.0283(5) 0.0334(5) 0.0003(4) -0.0032(5) -0.0216(5)
O1 0.041(4) 0.039(3) 0.035(3) 0.002(2) -0.003(2) -0.034(3)
C1 0.034(5) 0.025(4) 0.029(3) -0.002(3) -0.004(3) -0.021(4)
C2 0.033(5) 0.030(4) 0.042(4) -0.003(3) -0.002(3) -0.023(4)
C3 0.034(5) 0.049(5) 0.034(4) -0.001(3) -0.001(3) -0.026(4)
C4 0.043(6) 0.036(5) 0.043(4) -0.003(3) -0.001(4) -0.030(4)
C5 0.034(5) 0.028(4) 0.037(4) 0.001(3) -0.001(3) -0.023(4)
C6 0.034(5) 0.026(4) 0.039(4) 0.001(3) 0.000(3) -0.025(4)
C7 0.041(5) 0.025(4) 0.037(4) 0.008(3) -0.005(3) -0.025(4)
C8 0.037(5) 0.030(4) 0.044(4) 0.004(3) -0.004(4) -0.020(4)
C9 0.036(5) 0.035(5) 0.055(5) 0.006(4) -0.001(4) -0.021(4)
C10 0.040(5) 0.040(5) 0.049(5) 0.010(4) -0.006(4) -0.023(4)
C11 0.047(6) 0.045(5) 0.052(5) 0.014(4) -0.016(4) -0.034(5)
C12 0.033(5) 0.035(4) 0.042(4) 0.005(3) -0.002(4) -0.026(4)
O2 0.039(4) 0.040(3) 0.038(3) 0.004(2) 0.000(3) -0.020(3)
C13 0.031(5) 0.022(4) 0.040(4) -0.004(3) 0.003(3) -0.010(3)
C14 0.036(5) 0.036(4) 0.044(4) -0.008(3) 0.003(4) -0.019(4)
C15 0.032(5) 0.052(6) 0.060(5) -0.018(4) -0.002(4) -0.021(5)
C16 0.042(6) 0.041(5) 0.060(5) -0.014(4) 0.009(4) -0.033(5)
C17 0.034(5) 0.028(4) 0.043(4) -0.006(3) -0.001(4) -0.015(4)
C18 0.036(5) 0.024(4) 0.040(4) -0.006(3) 0.008(3) -0.021(4)
C19 0.041(5) 0.030(4) 0.037(4) -0.001(3) 0.000(4) -0.024(4)
C20 0.055(6) 0.038(5) 0.038(4) 0.005(3) -0.007(4) -0.029(5)
C21 0.071(8) 0.039(5) 0.039(4) 0.003(4) -0.006(5) -0.035(5)
C22 0.065(8) 0.069(7) 0.058(5) 0.022(5) -0.020(5) -0.050(7)
C23 0.047(6) 0.051(6) 0.061(6) 0.014(5) -0.001(5) -0.025(5)
C24 0.038(5) 0.031(4) 0.047(4) 0.005(3) 0.001(4) -0.014(4)
N1 0.053(5) 0.027(4) 0.057(4) 0.006(3) -0.020(4) -0.025(4)
C25A 0.049(9) 0.029(6) 0.055(7) 0.001(5) -0.015(6) -0.022(6)
C27A 0.030(10) 0.045(7) 0.059(7) 0.005(5) -0.023(8) -0.013(7)
C28A 0.066(12) 0.028(5) 0.045(6) -0.008(4) 0.011(8) 0.000(8)
C25B 0.030(17) 0.037(16) 0.039(15) 0.007(12) -0.003(12) -0.018(14)
C27B 0.030(10) 0.045(7) 0.059(7) 0.005(5) -0.023(8) -0.013(7)
C28B 0.066(12) 0.028(5) 0.045(6) -0.008(4) 0.011(8) 0.000(8)
C26 0.063(7) 0.023(4) 0.076(6) 0.005(4) -0.008(6) -0.027(5)
N2 0.039(5) 0.035(4) 0.044(3) 0.000(3) -0.003(3) -0.026(4)
C29 0.036(5) 0.045(5) 0.055(5) -0.006(4) 0.002(4) -0.025(5)
C30 0.062(8) 0.066(7) 0.054(5) 0.018(5) -0.028(5) -0.045(6)
Zn2 0.0360(6) 0.0258(5) 0.0328(5) -0.0002(4) -0.0041(4) -0.0185(5)
O3 0.037(4) 0.044(3) 0.043(3) -0.004(3) -0.008(3) -0.026(3)
C31 0.040(5) 0.026(4) 0.032(3) 0.000(3) -0.009(3) -0.016(4)
C32 0.040(5) 0.041(5) 0.037(4) 0.002(3) -0.005(4) -0.024(4)
C33 0.031(5) 0.056(6) 0.045(4) 0.001(4) 0.001(4) -0.022(5)
C34 0.031(5) 0.041(5) 0.049(4) 0.007(4) -0.012(4) -0.020(4)
C35 0.041(5) 0.037(5) 0.036(4) 0.001(3) -0.005(4) -0.025(4)
C36 0.031(5) 0.026(4) 0.037(4) 0.001(3) 0.003(3) -0.019(4)
C37 0.029(4) 0.022(4) 0.038(4) -0.003(3) -0.004(3) -0.015(3)
C38 0.043(5) 0.032(4) 0.040(4) -0.002(3) -0.006(4) -0.024(4)
C39 0.038(5) 0.040(5) 0.044(4) -0.002(4) 0.008(4) -0.027(4)
C40 0.039(5) 0.052(5) 0.049(4) -0.015(4) 0.011(4) -0.036(5)
C41 0.025(5) 0.051(5) 0.043(4) -0.009(4) -0.003(4) -0.017(4)
C42 0.027(4) 0.034(4) 0.037(4) 0.000(3) -0.008(3) -0.013(4)
O4 0.032(3) 0.027(3) 0.043(3) -0.001(2) -0.002(2) -0.020(3)
C43 0.031(4) 0.029(4) 0.031(3) 0.002(3) -0.003(3) -0.022(4)
C44 0.034(5) 0.029(4) 0.040(4) -0.001(3) 0.003(3) -0.022(4)
C45 0.036(5) 0.042(5) 0.044(4) -0.002(4) 0.001(4) -0.024(4)
C46 0.044(6) 0.045(5) 0.038(4) 0.003(4) 0.004(4) -0.034(5)
C47 0.042(5) 0.036(4) 0.031(3) -0.001(3) -0.005(3) -0.026(4)
C48 0.034(5) 0.025(4) 0.029(3) 0.002(3) -0.004(3) -0.018(4)
C49 0.036(5) 0.021(4) 0.042(4) -0.008(3) 0.000(4) -0.018(4)
C50 0.034(5) 0.045(5) 0.044(4) 0.005(4) -0.002(4) -0.023(4)
C51 0.041(6) 0.041(5) 0.041(4) 0.006(4) -0.006(4) -0.011(4)
C52 0.032(5) 0.033(4) 0.053(5) -0.004(4) 0.000(4) -0.013(4)
C53 0.038(5) 0.036(5) 0.051(5) 0.000(4) -0.001(4) -0.021(4)
C54 0.037(5) 0.029(4) 0.035(3) -0.001(3) -0.005(3) -0.023(4)
N3 0.025(4) 0.035(4) 0.040(3) -0.001(3) -0.007(3) -0.020(3)
C55A 0.054(9) 0.028(5) 0.059(7) -0.004(4) 0.001(7) -0.025(6)
C56A 0.047(10) 0.053(10) 0.058(9) 0.001(7) 0.004(7) -0.042(9)
C59A 0.047(12) 0.031(5) 0.038(8) -0.006(6) -0.008(7) -0.018(8)
C60A 0.052(12) 0.030(7) 0.031(6) -0.002(5) -0.015(7) 0.003(7)
C55B 0.054(9) 0.028(5) 0.059(7) -0.004(4) 0.001(7) -0.025(6)
C56B 0.047(15) 0.027(10) 0.039(10) 0.006(8) 0.002(10) -0.023(11)
C59B 0.047(12) 0.031(5) 0.038(8) -0.006(6) -0.008(7) -0.018(8)
C60B 0.025(13) 0.024(11) 0.065(14) 0.012(10) -0.012(11) -0.003(9)
N4 0.034(4) 0.024(3) 0.051(4) -0.011(3) 0.017(3) -0.013(3)
C57 0.035(5) 0.050(5) 0.046(4) 0.002(4) -0.005(4) -0.029(5)
C58 0.056(7) 0.059(6) 0.043(4) 0.000(4) 0.006(4) -0.041(6)
O5 0.057(4) 0.033(3) 0.033(3) -0.002(2) 0.001(3) -0.028(3)
C61 0.042(5) 0.033(4) 0.039(4) -0.004(3) 0.000(4) -0.024(4)
C62 0.041(5) 0.034(4) 0.047(4) -0.001(4) -0.007(4) -0.024(4)
C63 0.038(5) 0.041(5) 0.054(5) -0.006(4) -0.008(4) -0.028(4)
C64 0.047(6) 0.047(5) 0.041(4) -0.014(4) -0.004(4) -0.023(5)
C65 0.046(6) 0.055(6) 0.034(4) 0.000(4) -0.006(4) -0.035(5)
C66 0.028(5) 0.032(4) 0.038(4) 0.004(3) -0.003(3) -0.015(4)
C67 0.027(4) 0.039(4) 0.037(4) 0.002(3) -0.001(3) -0.023(4)
C68 0.047(6) 0.037(5) 0.034(4) 0.006(3) -0.003(4) -0.025(4)
C69 0.058(7) 0.041(5) 0.039(4) 0.004(4) 0.002(4) -0.030(5)
C70 0.046(6) 0.029(4) 0.045(4) 0.001(3) 0.002(4) -0.027(4)
C71 0.034(5) 0.040(5) 0.040(4) -0.003(3) -0.003(4) -0.026(4)
C72 0.046(6) 0.043(5) 0.033(4) 0.006(3) -0.005(4) -0.032(5)
O6 0.043(4) 0.035(3) 0.036(3) 0.003(2) -0.012(3) -0.025(3)
C73 0.026(4) 0.039(4) 0.036(4) 0.003(3) 0.001(3) -0.015(4)
C74 0.044(6) 0.041(5) 0.051(5) 0.003(4) -0.005(4) -0.027(5)
C75 0.036(5) 0.039(5) 0.052(5) 0.010(4) 0.002(4) -0.014(4)
C76 0.036(5) 0.050(5) 0.049(5) 0.010(4) 0.003(4) -0.016(4)
C77 0.045(6) 0.067(7) 0.039(4) 0.005(4) -0.011(4) -0.030(5)
C78 0.026(4) 0.048(5) 0.036(4) -0.004(4) 0.002(3) -0.021(4)
C79 0.030(5) 0.059(6) 0.041(4) -0.003(4) -0.003(4) -0.031(5)
C80 0.047(6) 0.074(7) 0.037(4) -0.007(4) -0.002(4) -0.043(6)
C81 0.066(8) 0.086(8) 0.044(5) -0.025(5) 0.004(5) -0.055(7)
C82 0.054(7) 0.067(7) 0.048(5) -0.013(4) -0.002(4) -0.048(6)
C83 0.035(5) 0.060(6) 0.052(5) -0.007(4) -0.003(4) -0.033(5)
C84 0.046(6) 0.069(6) 0.038(4) -0.003(4) -0.005(4) -0.044(6)

loop_
_atom_type_symbol
_atom_type_description
_atom_type_scat_dispersion_real
_atom_type_scat_dispersion_imag
_atom_type_scat_source
C C 0.0181 0.0091 'International Tables Vol C Tables 4.2.6.8 and 6.1.1.4'
H H 0.0000 0.0000 'International Tables Vol C Tables 4.2.6.8 and 6.1.1.4'
N N 0.0311 0.0180 'International Tables Vol C Tables 4.2.6.8 and 6.1.1.4'
O O 0.0492 0.0322 'International Tables Vol C Tables 4.2.6.8 and 6.1.1.4'
Zn Zn -1.5491 0.6778 'International Tables Vol C Tables 4.2.6.8 and 6.1.1.4'

loop_
_geom_angle_atom_site_label_1
_geom_angle_atom_site_label_2
_geom_angle_atom_site_label_3
_geom_angle
O2 Zn1 O1 125.0(2)
O2 Zn1 N1 113.8(3)
O1 Zn1 N1 111.7(3)
O2 Zn1 N2 105.1(3)
O1 Zn1 N2 105.5(3)
N1 Zn1 N2 88.3(3)
C1 O1 Zn1 127.9(4)
O1 C1 C2 119.9(7)
O1 C1 C6 119.2(7)
C2 C1 C6 120.7(7)
C3 C2 C1 120.4(8)
C3 C2 H2 119.8
C1 C2 H2 119.8
C2 C3 C4 120.7(8)
C2 C3 H3 119.6
C4 C3 H3 119.6
C5 C4 C3 118.9(7)
C5 C4 H4 120.6
C3 C4 H4 120.6
C4 C5 C6 121.9(7)
C4 C5 H5 119.0
C6 C5 H5 119.0
C1 C6 C5 117.3(7)
C1 C6 C7 124.9(6)
C5 C6 C7 117.8(7)
C8 C7 C12 119.4(8)
C8 C7 C6 119.0(7)
C12 C7 C6 121.5(8)
C7 C8 C9 121.4(8)
C7 C8 H8 119.3
C9 C8 H8 119.3
C8 C9 C10 119.2(9)
C8 C9 H9 120.4
C10 C9 H9 120.4
C11 C10 C9 119.8(9)
C11 C10 H10 120.1
C9 C10 H10 120.1
C10 C11 C12 121.5(8)
C10 C11 H11 119.3
C12 C11 H11 119.3
C7 C12 C11 118.7(9)
C7 C12 H12 120.7
C11 C12 H12 120.7
C13 O2 Zn1 130.3(6)
O2 C13 C18 120.3(8)
O2 C13 C14 120.8(7)
C18 C13 C14 118.8(8)
C15 C14 C13 120.8(8)
C15 C14 H14 119.6
C13 C14 H14 119.6
C14 C15 C16 120.6(9)
C14 C15 H15 119.7
C16 C15 H15 119.7
C15 C16 C17 118.5(9)
C15 C16 H16 120.7
C17 C16 H16 120.7
C18 C17 C16 121.8(8)
C18 C17 H17 119.1
C16 C17 H17 119.1
C17 C18 C13 119.4(8)
C17 C18 C19 118.2(7)
C13 C18 C19 122.4(7)
C24 C19 C20 117.5(9)
C24 C19 C18 122.8(7)
C20 C19 C18 119.7(8)
C21 C20 C19 121.3(10)
C21 C20 H20 119.3
C19 C20 H20 119.3
C20 C21 C22 120.9(9)
C20 C21 H21 119.6
C22 C21 H21 119.6
C21 C22 C23 118.9(10)
C21 C22 H22 120.5
C23 C22 H22 120.5
C24 C23 C22 120.2(11)
C24 C23 H23 119.9
C22 C23 H23 119.9
C23 C24 C19 121.1(9)
C23 C24 H24 119.5
C19 C24 H24 119.5
C28A N1 C27A 112.2(12)
C27B N1 C25B 117(2)
C28A N1 C25A 114.2(11)
C27A N1 C25A 105.8(9)
C27B N1 C28B 103(3)
C25B N1 C28B 104(2)
C27B N1 Zn1 122(2)
C28A N1 Zn1 113.5(7)
C27A N1 Zn1 112.5(7)
C25B N1 Zn1 101.4(12)
C25A N1 Zn1 97.6(7)
C28B N1 Zn1 109.0(14)
C26 C25A N1 113.2(10)
C26 C25A H25A 108.9
N1 C25A H25A 108.9
C26 C25A H25B 108.9
N1 C25A H25B 108.9
H25A C25A H25B 107.7
N1 C27A H27A 109.5
N1 C27A H27B 109.5
H27A C27A H27B 109.5
N1 C27A H27C 109.5
H27A C27A H27C 109.5
H27B C27A H27C 109.5
N1 C28A H28A 109.5
N1 C28A H28B 109.5
H28A C28A H28B 109.5
N1 C28A H28C 109.5
H28A C28A H28C 109.5
H28B C28A H28C 109.5
C26 C25B N1 110.4(19)
C26 C25B H25C 109.6
N1 C25B H25C 109.6
C26 C25B H25D 109.6
N1 C25B H25D 109.6
H25C C25B H25D 108.1
N1 C27B H27D 109.5
N1 C27B H27E 109.5
H27D C27B H27E 109.5
N1 C27B H27F 109.5
H27E C27B H27F 109.5
N1 C28B H28D 109.5
N1 C28B H28E 109.5
H28D C28B H28E 109.5
N1 C28B H28F 109.5
H28D C28B H28F 109.5
H28E C28B H28F 109.5
C25A C26 N2 112.5(9)
C25B C26 N2 115.9(14)
C25A C26 H26A 109.1
N2 C26 H26A 109.1
C25A C26 H26B 109.1
N2 C26 H26B 109.1
H26A C26 H26B 107.8
C25B C26 H26C 108.3
N2 C26 H26C 108.3
C25B C26 H26D 108.3
N2 C26 H26D 108.3
H26C C26 H26D 107.4
C29 N2 C30 108.4(9)
C29 N2 C26 110.7(7)
C30 N2 C26 111.3(7)
C29 N2 Zn1 110.9(5)
C30 N2 Zn1 111.8(6)
C26 N2 Zn1 103.9(7)
N2 C29 H29A 109.5
N2 C29 H29B 109.5
H29A C29 H29B 109.5
N2 C29 H29C 109.5
H29A C29 H29C 109.5
H29B C29 H29C 109.5
N2 C30 H30A 109.5
N2 C30 H30B 109.5
H30A C30 H30B 109.5
N2 C30 H30C 109.5
H30A C30 H30C 109.5
H30B C30 H30C 109.5
O3 Zn2 O4 124.5(2)
O3 Zn2 N4 114.8(3)
O4 Zn2 N4 110.8(3)
O3 Zn2 N3 104.8(3)
O4 Zn2 N3 106.1(3)
N4 Zn2 N3 88.6(3)
C31 O3 Zn2 131.7(6)
O3 C31 C36 118.2(8)
O3 C31 C32 120.7(7)
C36 C31 C32 121.0(8)
C33 C32 C31 119.6(8)
C33 C32 H32 120.2
C31 C32 H32 120.2
C34 C33 C32 120.7(9)
C34 C33 H33 119.6
C32 C33 H33 119.6
C33 C34 C35 118.6(8)
C33 C34 H34 120.7
C35 C34 H34 120.7
C34 C35 C36 122.0(8)
C34 C35 H35 119.0
C36 C35 H35 119.0
C31 C36 C35 118.0(8)
C31 C36 C37 123.9(8)
C35 C36 C37 118.1(7)
C42 C37 C38 117.6(8)
C42 C37 C36 122.1(7)
C38 C37 C36 120.3(7)
C39 C38 C37 120.6(8)
C39 C38 H38 119.7
C37 C38 H38 119.7
C38 C39 C40 121.3(8)
C38 C39 H39 119.4
C40 C39 H39 119.4
C41 C40 C39 118.2(9)
C41 C40 H40 120.9
C39 C40 H40 120.9
C42 C41 C40 121.5(9)
C42 C41 H41 119.2
C40 C41 H41 119.2
C41 C42 C37 120.8(8)
C41 C42 H42 119.6
C37 C42 H42 119.6
C43 O4 Zn2 128.8(4)
O4 C43 C44 118.4(7)
O4 C43 C48 120.7(7)
C44 C43 C48 120.7(7)
C45 C44 C43 119.3(7)
C45 C44 H44 120.3
C43 C44 H44 120.3
C46 C45 C44 121.4(9)
C46 C45 H45 119.3
C44 C45 H45 119.3
C45 C46 C47 118.6(8)
C45 C46 H46 120.7
C47 C46 H46 120.7
C46 C47 C48 121.4(8)
C46 C47 H47 119.3
C48 C47 H47 119.3
C43 C48 C47 118.5(8)
C43 C48 C49 122.9(7)
C47 C48 C49 118.5(7)
C50 C49 C54 117.6(8)
C50 C49 C48 120.3(7)
C54 C49 C48 122.1(7)
C49 C50 C51 122.0(8)
C49 C50 H50 119.0
C51 C50 H50 119.0
C52 C51 C50 120.3(9)
C52 C51 H51 119.8
C50 C51 H51 119.8
C51 C52 C53 119.1(9)
C51 C52 H52 120.5
C53 C52 H52 120.5
C54 C53 C52 120.0(8)
C54 C53 H53 120.0
C52 C53 H53 120.0
C53 C54 C49 121.0(8)
C53 C54 H54 119.5
C49 C54 H54 119.5
C55B N3 C57 110(3)
C55B N3 C58 107(2)
C57 N3 C58 108.8(8)
C57 N3 C55A 110.6(15)
C58 N3 C55A 113.9(16)
C55B N3 Zn2 108.4(16)
C57 N3 Zn2 112.2(5)
C58 N3 Zn2 110.5(5)
C55A N3 Zn2 100.8(10)
C56A C55A N3 114(2)
C56A C55A H55A 108.8
N3 C55A H55A 108.8
C56A C55A H55B 108.8
N3 C55A H55B 108.8
H55A C55A H55B 107.7
C55A C56A N4 108.2(14)
C55A C56A H56A 110.1
N4 C56A H56A 110.1
C55A C56A H56B 110.1
N4 C56A H56B 110.1
H56A C56A H56B 108.4
N4 C59A H59A 109.5
N4 C59A H59B 109.5
H59A C59A H59B 109.5
N4 C59A H59C 109.5
H59A C59A H59C 109.5
H59B C59A H59C 109.5
N4 C60A H60A 109.5
N4 C60A H60B 109.5
H60A C60A H60B 109.5
N4 C60A H60C 109.5
H60A C60A H60C 109.5
H60B C60A H60C 109.5
N3 C55B C56B 110(2)
N3 C55B H55C 109.7
C56B C55B H55C 109.7
N3 C55B H55D 109.7
C56B C55B H55D 109.7
H55C C55B H55D 108.2
C55B C56B N4 113(2)
C55B C56B H56C 109.0
N4 C56B H56C 109.0
C55B C56B H56D 109.0
N4 C56B H56D 109.0
H56C C56B H56D 107.8
N4 C59B H59D 109.5
N4 C59B H59E 109.5
H59D C59B H59E 109.5
N4 C59B H59F 109.5
H59D C59B H59F 109.5
H59E C59B H59F 109.5
N4 C60B H60D 109.5
N4 C60B H60E 109.5
H60D C60B H60E 109.5
N4 C60B H60F 109.5
H60D C60B H60F 109.5
H60E C60B H60F 109.5
C60B N4 C59B 119.9(17)
C59A N4 C56A 116.4(11)
C59A N4 C60A 106.5(11)
C56A N4 C60A 105.6(11)
C60B N4 C56B 105.9(14)
C59B N4 C56B 102.4(14)
C60B N4 Zn2 115.2(12)
C59A N4 Zn2 115.4(8)
C59B N4 Zn2 112.3(12)
C56A N4 Zn2 101.5(8)
C60A N4 Zn2 111.0(7)
C56B N4 Zn2 97.2(9)
N3 C57 H57A 109.5
N3 C57 H57B 109.5
H57A C57 H57B 109.5
N3 C57 H57C 109.5
H57A C57 H57C 109.5
H57B C57 H57C 109.5
N3 C58 H58A 109.5
N3 C58 H58B 109.5
H58A C58 H58B 109.5
N3 C58 H58C 109.5
H58A C58 H58C 109.5
H58B C58 H58C 109.5
C61 O5 H5A 109.5
O5 C61 C62 123.2(7)
O5 C61 C66 118.1(7)
C62 C61 C66 118.7(8)
C63 C62 C61 121.3(8)
C63 C62 H62 119.4
C61 C62 H62 119.4
C64 C63 C62 119.8(8)
C64 C63 H63 120.1
C62 C63 H63 120.1
C63 C64 C65 120.3(8)
C63 C64 H64 119.9
C65 C64 H64 119.9
C66 C65 C64 121.7(8)
C66 C65 H65 119.2
C64 C65 H65 119.2
C65 C66 C61 118.2(7)
C65 C66 C67 120.2(7)
C61 C66 C67 121.6(7)
C72 C67 C68 117.2(7)
C72 C67 C66 122.6(7)
C68 C67 C66 120.3(7)
C69 C68 C67 121.0(8)
C69 C68 H68 119.5
C67 C68 H68 119.5
C70 C69 C68 120.9(8)
C70 C69 H69 119.5
C68 C69 H69 119.5
C69 C70 C71 119.3(7)
C69 C70 H70 120.4
C71 C70 H70 120.4
C72 C71 C70 120.2(7)
C72 C71 H71 119.9
C70 C71 H71 119.9
C71 C72 C67 121.4(8)
C71 C72 H72 119.3
C67 C72 H72 119.3
C73 O6 H6 109.5
O6 C73 C74 120.9(7)
O6 C73 C78 118.1(7)
C74 C73 C78 121.0(8)
C75 C74 C73 120.0(8)
C75 C74 H74 120.0
C73 C74 H74 120.0
C74 C75 C76 120.5(9)
C74 C75 H75 119.8
C76 C75 H75 119.8
C77 C76 C75 118.3(8)
C77 C76 H76 120.8
C75 C76 H76 120.8
C76 C77 C78 123.3(8)
C76 C77 H77 118.4
C78 C77 H77 118.4
C73 C78 C77 116.9(8)
C73 C78 C79 121.7(7)
C77 C78 C79 121.4(7)
C84 C79 C80 118.0(9)
C84 C79 C78 122.4(8)
C80 C79 C78 119.5(8)
C79 C80 C81 120.8(9)
C79 C80 H80 119.6
C81 C80 H80 119.6
C82 C81 C80 120.1(9)
C82 C81 H81 120.0
C80 C81 H81 120.0
C83 C82 C81 119.4(9)
C83 C82 H82 120.3
C81 C82 H82 120.3
C82 C83 C84 120.5(9)
C82 C83 H83 119.7
C84 C83 H83 119.7
C79 C84 C83 121.1(9)
C79 C84 H84 119.4
C83 C84 H84 119.4

loop_
_geom_bond_atom_site_label_1
_geom_bond_atom_site_label_2
_geom_bond_distance
Zn1 O2 1.904(5)
Zn1 O1 1.926(5)
Zn1 N1 2.090(7)
Zn1 N2 2.110(8)
O1 C1 1.367(8)
C1 C2 1.389(12)
C1 C6 1.406(11)
C2 C3 1.376(10)
C2 H2 0.9500
C3 C4 1.394(13)
C3 H3 0.9500
C4 C5 1.383(13)
C4 H4 0.9500
C5 C6 1.415(9)
C5 H5 0.9500
C6 C7 1.484(12)
C7 C8 1.382(12)
C7 C12 1.394(11)
C8 C9 1.382(13)
C8 H8 0.9500
C9 C10 1.400(13)
C9 H9 0.9500
C10 C11 1.355(14)
C10 H10 0.9500
C11 C12 1.410(13)
C11 H11 0.9500
C12 H12 0.9500
O2 C13 1.321(11)
C13 C18 1.393(11)
C13 C14 1.406(13)
C14 C15 1.378(14)
C14 H14 0.9500
C15 C16 1.384(14)
C15 H15 0.9500
C16 C17 1.390(13)
C16 H16 0.9500
C17 C18 1.386(12)
C17 H17 0.9500
C18 C19 1.496(12)
C19 C24 1.397(13)
C19 C20 1.400(11)
C20 C21 1.375(15)
C20 H20 0.9500
C21 C22 1.383(17)
C21 H21 0.9500
C22 C23 1.393(15)
C22 H22 0.9500
C23 C24 1.390(15)
C23 H23 0.9500
C24 H24 0.9500
N1 C27B 1.31(5)
N1 C28A 1.390(15)
N1 C27A 1.527(16)
N1 C25B 1.55(3)
N1 C25A 1.565(17)
N1 C28B 1.71(4)
C25A C26 1.414(17)
C25A H25A 0.9900
C25A H25B 0.9900
C27A H27A 0.9800
C27A H27B 0.9800
C27A H27C 0.9800
C28A H28A 0.9800
C28A H28B 0.9800
C28A H28C 0.9800
C25B C26 1.49(3)
C25B H25C 0.9900
C25B H25D 0.9900
C27B H27D 0.9800
C27B H27E 0.9800
C27B H27F 0.9800
C28B H28D 0.9800
C28B H28E 0.9800
C28B H28F 0.9800
C26 N2 1.489(11)
C26 H26A 0.9900
C26 H26B 0.9900
C26 H26C 0.9900
C26 H26D 0.9900
N2 C29 1.478(12)
N2 C30 1.480(12)
C29 H29A 0.9800
C29 H29B 0.9800
C29 H29C 0.9800
C30 H30A 0.9800
C30 H30B 0.9800
C30 H30C 0.9800
Zn2 O3 1.900(6)
Zn2 O4 1.921(5)
Zn2 N4 2.083(7)
Zn2 N3 2.114(7)
O3 C31 1.346(10)
C31 C36 1.387(11)
C31 C32 1.397(13)
C32 C33 1.397(12)
C32 H32 0.9500
C33 C34 1.383(13)
C33 H33 0.9500
C34 C35 1.399(13)
C34 H34 0.9500
C35 C36 1.399(12)
C35 H35 0.9500
C36 C37 1.477(12)
C37 C42 1.397(12)
C37 C38 1.398(11)
C38 C39 1.380(13)
C38 H38 0.9500
C39 C40 1.384(14)
C39 H39 0.9500
C40 C41 1.376(13)
C40 H40 0.9500
C41 C42 1.376(13)
C41 H41 0.9500
C42 H42 0.9500
O4 C43 1.370(8)
C43 C44 1.392(12)
C43 C48 1.392(12)
C44 C45 1.387(10)
C44 H44 0.9500
C45 C46 1.383(13)
C45 H45 0.9500
C46 C47 1.391(13)
C46 H46 0.9500
C47 C48 1.402(10)
C47 H47 0.9500
C48 C49 1.480(12)
C49 C50 1.384(12)
C49 C54 1.401(11)
C50 C51 1.388(14)
C50 H50 0.9500
C51 C52 1.369(13)
C51 H51 0.9500
C52 C53 1.410(13)
C52 H52 0.9500
C53 C54 1.387(13)
C53 H53 0.9500
C54 H54 0.9500
N3 C55B 1.46(2)
N3 C57 1.468(11)
N3 C58 1.473(12)
N3 C55A 1.51(2)
C55A C56A 1.50(2)
C55A H55A 0.9900
C55A H55B 0.9900
C56A N4 1.499(15)
C56A H56A 0.9900
C56A H56B 0.9900
C59A N4 1.449(19)
C59A H59A 0.9800
C59A H59B 0.9800
C59A H59C 0.9800
C60A N4 1.557(17)
C60A H60A 0.9800
C60A H60B 0.9800
C60A H60C 0.9800
C55B C56B 1.50(2)
C55B H55C 0.9900
C55B H55D 0.9900
C56B N4 1.64(2)
C56B H56C 0.9900
C56B H56D 0.9900
C59B N4 1.48(3)
C59B H59D 0.9800
C59B H59E 0.9800
C59B H59F 0.9800
C60B N4 1.33(2)
C60B H60D 0.9800
C60B H60E 0.9800
C60B H60F 0.9800
C57 H57A 0.9800
C57 H57B 0.9800
C57 H57C 0.9800
C58 H58A 0.9800
C58 H58B 0.9800
C58 H58C 0.9800
O5 C61 1.331(10)
O5 H5A 0.8400
C61 C62 1.406(11)
C61 C66 1.422(11)
C62 C63 1.375(12)
C62 H62 0.9500
C63 C64 1.369(13)
C63 H63 0.9500
C64 C65 1.388(13)
C64 H64 0.9500
C65 C66 1.383(12)
C65 H65 0.9500
C66 C67 1.479(11)
C67 C72 1.398(11)
C67 C68 1.414(12)
C68 C69 1.384(12)
C68 H68 0.9500
C69 C70 1.372(12)
C69 H69 0.9500
C70 C71 1.398(12)
C70 H70 0.9500
C71 C72 1.386(11)
C71 H71 0.9500
C72 H72 0.9500
O6 C73 1.362(9)
O6 H6 0.8400
C73 C74 1.392(12)
C73 C78 1.399(11)
C74 C75 1.389(12)
C74 H74 0.9500
C75 C76 1.391(14)
C75 H75 0.9500
C76 C77 1.379(14)
C76 H76 0.9500
C77 C78 1.401(13)
C77 H77 0.9500
C78 C79 1.494(12)
C79 C84 1.387(12)
C79 C80 1.389(13)
C80 C81 1.396(14)
C80 H80 0.9500
C81 C82 1.384(14)
C81 H81 0.9500
C82 C83 1.371(14)
C82 H82 0.9500
C83 C84 1.389(13)
C83 H83 0.9500
C84 H84 0.9500

loop_
_geom_hbond_atom_site_label_D
_geom_hbond_atom_site_label_H
_geom_hbond_atom_site_label_A
_geom_hbond_distance_DH
_geom_hbond_distance_HA
_geom_hbond_distance_DA
_geom_hbond_angle_DHA
_geom_hbond_site_symmetry_A
C25A H25A O5 0.99 2.53 3.442(13) 153.1 2_675
C27A H27B O5 0.98 2.54 3.445(19) 152.8 2_675
C59A H59A O6 0.98 2.48 3.227(19) 132.4 .
C56B H56D O6 0.99 2.53 3.447(19) 153.3 .
C57 H57C O6 0.98 2.51 3.454(12) 160.9 .
O5 H5A O1 0.84 1.79 2.606(7) 162.5 2_675
O6 H6 O4 0.84 1.75 2.583(7) 168.1 .

loop_
_geom_torsion_atom_site_label_1
_geom_torsion_atom_site_label_2
_geom_torsion_atom_site_label_3
_geom_torsion_atom_site_label_4
_geom_torsion
Zn1 O1 C1 C2 92.1(7)
Zn1 O1 C1 C6 -93.5(8)
O1 C1 C2 C3 174.0(6)
C6 C1 C2 C3 -0.3(11)
C1 C2 C3 C4 2.6(12)
C2 C3 C4 C5 -2.5(12)
C3 C4 C5 C6 0.0(12)
O1 C1 C6 C5 -176.4(6)
C2 C1 C6 C5 -2.1(11)
O1 C1 C6 C7 1.9(11)
C2 C1 C6 C7 176.2(7)
C4 C5 C6 C1 2.2(11)
C4 C5 C6 C7 -176.2(8)
C1 C6 C7 C8 -131.2(8)
C5 C6 C7 C8 47.1(9)
C1 C6 C7 C12 53.2(11)
C5 C6 C7 C12 -128.4(7)
C12 C7 C8 C9 -0.9(11)
C6 C7 C8 C9 -176.6(7)
C7 C8 C9 C10 0.2(12)
C8 C9 C10 C11 1.0(12)
C9 C10 C11 C12 -1.5(13)
C8 C7 C12 C11 0.5(10)
C6 C7 C12 C11 176.0(7)
C10 C11 C12 C7 0.8(12)
Zn1 O2 C13 C18 -173.8(5)
Zn1 O2 C13 C14 6.0(11)
O2 C13 C14 C15 -179.7(8)
C18 C13 C14 C15 0.1(13)
C13 C14 C15 C16 -1.8(14)
C14 C15 C16 C17 1.8(14)
C15 C16 C17 C18 -0.2(13)
C16 C17 C18 C13 -1.5(12)
C16 C17 C18 C19 179.1(7)
O2 C13 C18 C17 -178.7(7)
C14 C13 C18 C17 1.5(11)
O2 C13 C18 C19 0.7(12)
C14 C13 C18 C19 -179.1(7)
C17 C18 C19 C24 142.4(8)
C13 C18 C19 C24 -37.0(11)
C17 C18 C19 C20 -39.6(11)
C13 C18 C19 C20 141.0(8)
C24 C19 C20 C21 -1.5(12)
C18 C19 C20 C21 -179.6(7)
C19 C20 C21 C22 2.8(13)
C20 C21 C22 C23 -3.0(14)
C21 C22 C23 C24 2.0(14)
C22 C23 C24 C19 -0.8(13)
C20 C19 C24 C23 0.6(12)
C18 C19 C24 C23 178.6(8)
C28A N1 C25A C26 71.6(13)
C27A N1 C25A C26 -164.5(10)
Zn1 N1 C25A C26 -48.5(10)
C27B N1 C25B C26 -90(3)
C28B N1 C25B C26 157(2)
Zn1 N1 C25B C26 44.3(18)
N1 C25A C26 N2 56.7(13)
N1 C25B C26 N2 -50(2)
C25A C26 N2 C29 89.2(12)
C25B C26 N2 C29 144.7(14)
C25A C26 N2 C30 -150.2(11)
C25B C26 N2 C30 -94.7(16)
C25A C26 N2 Zn1 -29.8(11)
C25B C26 N2 Zn1 25.7(15)
Zn2 O3 C31 C36 175.1(5)
Zn2 O3 C31 C32 -6.9(12)
O3 C31 C32 C33 -179.9(8)
C36 C31 C32 C33 -2.0(13)
C31 C32 C33 C34 0.5(14)
C32 C33 C34 C35 1.2(14)
C33 C34 C35 C36 -1.4(13)
O3 C31 C36 C35 179.7(7)
C32 C31 C36 C35 1.7(12)
O3 C31 C36 C37 -1.8(11)
C32 C31 C36 C37 -179.7(8)
C34 C35 C36 C31 -0.1(12)
C34 C35 C36 C37 -178.7(7)
C31 C36 C37 C42 44.0(11)
C35 C36 C37 C42 -137.5(8)
C31 C36 C37 C38 -136.6(8)
C35 C36 C37 C38 42.0(10)
C42 C37 C38 C39 1.9(11)
C36 C37 C38 C39 -177.6(7)
C37 C38 C39 C40 -2.4(12)
C38 C39 C40 C41 1.9(13)
C39 C40 C41 C42 -0.9(13)
C40 C41 C42 C37 0.5(13)
C38 C37 C42 C41 -0.9(11)
C36 C37 C42 C41 178.5(7)
Zn2 O4 C43 C44 -92.8(7)
Zn2 O4 C43 C48 91.7(8)
O4 C43 C44 C45 -174.1(6)
C48 C43 C44 C45 1.4(11)
C43 C44 C45 C46 -2.7(12)
C44 C45 C46 C47 2.5(12)
C45 C46 C47 C48 -0.8(12)
O4 C43 C48 C47 175.6(6)
C44 C43 C48 C47 0.2(10)
O4 C43 C48 C49 -0.7(10)
C44 C43 C48 C49 -176.1(7)
C46 C47 C48 C43 -0.5(10)
C46 C47 C48 C49 176.0(7)
C43 C48 C49 C50 125.8(8)
C47 C48 C49 C50 -50.5(10)
C43 C48 C49 C54 -56.4(10)
C47 C48 C49 C54 127.2(7)
C54 C49 C50 C51 -0.2(12)
C48 C49 C50 C51 177.6(8)
C49 C50 C51 C52 -0.3(14)
C50 C51 C52 C53 0.0(13)
C51 C52 C53 C54 0.7(13)
C52 C53 C54 C49 -1.2(12)
C50 C49 C54 C53 0.9(11)
C48 C49 C54 C53 -176.9(7)
C57 N3 C55A C56A -153.3(19)
C58 N3 C55A C56A 84(2)
Zn2 N3 C55A C56A -35(3)
N3 C55A C56A N4 60(3)
C57 N3 C55B C56B -96(4)
C58 N3 C55B C56B 146(3)
Zn2 N3 C55B C56B 27(5)
N3 C55B C56B N4 -53(5)
C55A C56A N4 C59A 78(2)
C55A C56A N4 C60A -163.7(16)
C55A C56A N4 Zn2 -47.9(17)
C55B C56B N4 C60B -71(3)
C55B C56B N4 C59B 163(2)
C55B C56B N4 Zn2 48(2)
O5 C61 C62 C63 -176.6(9)
C66 C61 C62 C63 2.1(15)
C61 C62 C63 C64 -2.9(15)
C62 C63 C64 C65 1.8(15)
C63 C64 C65 C66 -0.1(16)
C64 C65 C66 C61 -0.6(14)
C64 C65 C66 C67 -179.9(9)
O5 C61 C66 C65 178.4(8)
C62 C61 C66 C65 -0.4(14)
O5 C61 C66 C67 -2.3(13)
C62 C61 C66 C67 178.9(9)
C65 C66 C67 C72 132.2(9)
C61 C66 C67 C72 -47.1(13)
C65 C66 C67 C68 -48.3(13)
C61 C66 C67 C68 132.4(9)
C72 C67 C68 C69 0.4(14)
C66 C67 C68 C69 -179.1(9)
C67 C68 C69 C70 0.8(16)
C68 C69 C70 C71 -1.1(15)
C69 C70 C71 C72 0.1(14)
C70 C71 C72 C67 1.1(14)
C68 C67 C72 C71 -1.4(14)
C66 C67 C72 C71 178.1(8)
O6 C73 C74 C75 -177.1(9)
C78 C73 C74 C75 1.4(15)
C73 C74 C75 C76 -1.1(15)
C74 C75 C76 C77 0.6(15)
C75 C76 C77 C78 -0.4(16)
O6 C73 C78 C77 177.4(8)
C74 C73 C78 C77 -1.1(14)
O6 C73 C78 C79 -3.3(13)
C74 C73 C78 C79 178.2(9)
C76 C77 C78 C73 0.6(15)
C76 C77 C78 C79 -178.7(10)
C73 C78 C79 C84 -47.5(14)
C77 C78 C79 C84 131.8(10)
C73 C78 C79 C80 133.3(10)
C77 C78 C79 C80 -47.4(14)
C84 C79 C80 C81 0.3(15)
C78 C79 C80 C81 179.5(10)
C79 C80 C81 C82 0.7(17)
C80 C81 C82 C83 -2.1(17)
C81 C82 C83 C84 2.4(16)
C80 C79 C84 C83 0.0(15)
C78 C79 C84 C83 -179.1(9)
C82 C83 C84 C79 -1.4(16)
